data_1565441
loop_
_publ_author_name
'Saga, Makoto'
'Sakane, Genta'
'Yamazaki, Shigeo'
'Saito, Keiitsu'

_publ_section_title
;
 Fluorescent ligand design for mononuclear copper(I) complex fluorescence
 in aqueous solution
;
_journal_name_full 'Inorganica Chimica Acta'
_journal_page_first 119368
_journal_paper_doi 10.1016/j.ica.2019.119368
_journal_volume 502
_journal_year 2020
_chemical_formula_moiety 'C24 H32 Cu N4 O9 S2'
_chemical_formula_sum 'C24 H32 Cu N4 O9 S2'
_chemical_formula_weight 648.20
_space_group_crystal_system monoclinic
_space_group_IT_number 14
_space_group_name_Hall '-P 2yn'
_space_group_name_H-M_alt 'P 1 21/n 1'
_atom_sites_solution_hydrogens geom
_atom_sites_solution_primary direct
_atom_sites_solution_secondary difmap
_cell_angle_alpha 90.0000
_cell_angle_beta 105.3814(16)
_cell_angle_gamma 90.0000
_cell_formula_units_Z 4
_cell_length_a 12.2756(19)
_cell_length_b 14.275(2)
_cell_length_c 16.108(3)
_cell_measurement_reflns_used 9220
_cell_measurement_temperature 93
_cell_measurement_theta_max 27.49
_cell_measurement_theta_min 3.08
_cell_volume 2721.6(8)
_computing_cell_refinement 'CrystalClear-SM Expert 2.0 r16'
_computing_data_collection 'CrystalClear-SM Expert 2.0 r16 (Rigaku, 2014)'
_computing_data_reduction 'CrystalClear-SM Expert 2.0 r16'
_computing_molecular_graphics 'CrystalStructure 4.3'
_computing_publication_material 'CrystalStructure 4.3 (Rigaku, 2019)'
_computing_structure_refinement 'SHELXL Version 2018/3 (Sheldrick, 2008)'
_computing_structure_solution 'SIR2014 (Burla, et al., 2014)'
_diffrn_ambient_temperature 93
_diffrn_detector_area_resol_mean 29.257
_diffrn_measured_fraction_theta_full 0.979
_diffrn_measured_fraction_theta_max 0.982
_diffrn_measurement_device_type 'Rigaku Saturn70'
_diffrn_measurement_method \w
_diffrn_radiation_type 'Mo K\a'
_diffrn_radiation_wavelength 0.71075
_diffrn_reflns_av_R_equivalents 0.0253
_diffrn_reflns_av_unetI/netI 0.0157
_diffrn_reflns_Laue_measured_fraction_full 0.979
_diffrn_reflns_Laue_measured_fraction_max 0.982
_diffrn_reflns_limit_h_max 15
_diffrn_reflns_limit_h_min -15
_diffrn_reflns_limit_k_max 18
_diffrn_reflns_limit_k_min -18
_diffrn_reflns_limit_l_max 20
_diffrn_reflns_limit_l_min -20
_diffrn_reflns_number 40622
_diffrn_reflns_point_group_measured_fraction_full 0.979
_diffrn_reflns_point_group_measured_fraction_max 0.982
_diffrn_reflns_theta_full 25.242
_diffrn_reflns_theta_max 27.490
_diffrn_reflns_theta_min 3.080
_diffrn_standards_interval_count .
_diffrn_standards_number 0
_exptl_absorpt_coefficient_mu 1.016
_exptl_absorpt_correction_T_max 0.859
_exptl_absorpt_correction_T_min 0.743
_exptl_absorpt_correction_type multi-scan
_exptl_absorpt_process_details 'REQAB (Rigaku, 1998)'
_exptl_crystal_colour blue
_exptl_crystal_density_diffrn 1.582
_exptl_crystal_density_method 'not measured'
_exptl_crystal_description prism
_exptl_crystal_F_000 1348.00
_exptl_crystal_size_max 0.300
_exptl_crystal_size_mid 0.200
_exptl_crystal_size_min 0.150
_refine_diff_density_max 0.86
_refine_diff_density_min -0.37
_refine_ls_extinction_method none
_refine_ls_goodness_of_fit_ref 1.097
_refine_ls_hydrogen_treatment constr
_refine_ls_number_parameters 361
_refine_ls_number_reflns 6133
_refine_ls_number_restraints 0
_refine_ls_R_factor_all 0.0295
_refine_ls_R_factor_gt 0.0281
_refine_ls_shift/su_max 0.001
_refine_ls_structure_factor_coef Fsqd
_refine_ls_weighting_details 'w = 1/[\s^2^(Fo^2^)+(0.0544P)^2^+0.6544P] where P=(Fo^2^+2Fc^2^)/3'
_refine_ls_weighting_scheme calc
_refine_ls_wR_factor_gt 0.0793
_refine_ls_wR_factor_ref 0.0804
_reflns_Friedel_coverage 0.000
_reflns_Friedel_fraction_full .
_reflns_Friedel_fraction_max .
_reflns_number_gt 5677
_reflns_number_total 6133
_reflns_threshold_expression F^2^>2.0\s(F^2^)
_cod_data_source_file ICA-2020-502-119368.cif
_cod_data_source_block Q1_20190309
_cod_original_cell_volume 2721.7(7)
_cod_database_code 1565441
_publcif_info_exptl_table_max_cols 4
_publcif_info_exptl_table_use_headnotes n
_publcif_funding_html
;
;

loop_
_space_group_symop_id
_space_group_symop_operation_xyz
1 +X,+Y,+Z
2 1/2-X,1/2+Y,1/2-Z
3 -X,-Y,-Z
4 -1/2+X,-1/2-Y,-1/2+Z

loop_
_atom_site_label
_atom_site_type_symbol
_atom_site_fract_x
_atom_site_fract_y
_atom_site_fract_z
_atom_site_U_iso_or_equiv
_atom_site_adp_type
_atom_site_occupancy
_atom_site_site_symmetry_order
_atom_site_calc_flag
_atom_site_refinement_flags_posn
_atom_site_refinement_flags_adp
_atom_site_refinement_flags_occupancy
_atom_site_disorder_assembly
_atom_site_disorder_group
Cu1 Cu -0.01904(2) 0.19519(2) 0.37821(2) 0.01248(7) Uani 1 1 d . . . . .
S1 S 0.22253(3) -0.07140(2) 0.46558(2) 0.01488(8) Uani 1 1 d . . . . .
S2 S -0.21491(2) 0.49757(2) 0.51955(2) 0.01434(8) Uani 1 1 d . . . . .
O1 O 0.10464(8) 0.17820(7) 0.48566(6) 0.01674(19) Uani 1 1 d . . . . .
O2 O 0.14056(8) -0.08009(7) 0.38129(6) 0.0197(2) Uani 1 1 d . . . . .
O3 O 0.24262(8) -0.15804(7) 0.51382(6) 0.0207(2) Uani 1 1 d . . . . .
O4 O 0.19130(8) 0.00560(7) 0.51586(6) 0.0186(2) Uani 1 1 d . . . . .
O5 O -0.21033(8) 0.39909(7) 0.49782(6) 0.01763(19) Uani 1 1 d . . . . .
O6 O -0.12504(8) 0.52402(7) 0.59589(6) 0.0197(2) Uani 1 1 d . . . . .
O7 O -0.21900(8) 0.55977(7) 0.44644(7) 0.0220(2) Uani 1 1 d . . . . .
O8 O 0.04592(9) 0.19752(7) 0.63002(7) 0.0199(2) Uani 1 1 d . . . . .
O9 O 0.04199(8) 0.38520(7) 0.61887(7) 0.0231(2) Uani 1 1 d . . . . .
N1 N -0.16631(9) 0.20893(8) 0.28084(7) 0.0147(2) Uani 1 1 d . . . . .
N2 N -0.05048(9) 0.05636(8) 0.36762(7) 0.0167(2) Uani 1 1 d . . . . .
H2C H 0.010266 0.025966 0.361590 0.020 Uiso 1 1 calc R U . . .
H2D H -0.066857 0.035292 0.414895 0.020 Uiso 1 1 calc R U . . .
N3 N -0.04336(9) 0.32907(8) 0.40635(7) 0.0148(2) Uani 1 1 d . . . . .
H3C H -0.064678 0.332338 0.454947 0.018 Uiso 1 1 calc R U . . .
H3D H 0.020363 0.361473 0.413239 0.018 Uiso 1 1 calc R U . . .
N4 N 0.05609(10) 0.21363(8) 0.26863(7) 0.0162(2) Uani 1 1 d . . . . .
C1 C -0.22890(11) 0.12071(9) 0.28506(9) 0.0179(3) Uani 1 1 d . . . . .
H1A H -0.291443 0.114295 0.233926 0.021 Uiso 1 1 calc R U . . .
H1B H -0.258930 0.121459 0.335014 0.021 Uiso 1 1 calc R U . . .
C2 C -0.14740(12) 0.03964(10) 0.29122(9) 0.0212(3) Uani 1 1 d . . . . .
H2A H -0.184429 -0.018926 0.297594 0.025 Uiso 1 1 calc R U . . .
H2B H -0.121332 0.036150 0.239489 0.025 Uiso 1 1 calc R U . . .
C3 C -0.22211(11) 0.29314(9) 0.30555(9) 0.0162(3) Uani 1 1 d . . . . .
H3A H -0.255208 0.278002 0.352293 0.019 Uiso 1 1 calc R U . . .
H3B H -0.281672 0.314932 0.256941 0.019 Uiso 1 1 calc R U . . .
C4 C -0.13294(11) 0.36820(9) 0.33361(8) 0.0171(3) Uani 1 1 d . . . . .
H4A H -0.101582 0.384983 0.286343 0.021 Uiso 1 1 calc R U . . .
H4B H -0.165554 0.423857 0.351914 0.021 Uiso 1 1 calc R U . . .
C5 C -0.14479(12) 0.22129(10) 0.19441(8) 0.0186(3) Uani 1 1 d . . . . .
H5A H -0.174334 0.281718 0.171496 0.022 Uiso 1 1 calc R U . . .
H5B H -0.186340 0.173536 0.155961 0.022 Uiso 1 1 calc R U . . .
C6 C -0.02185(12) 0.21575(9) 0.19437(8) 0.0167(3) Uani 1 1 d . . . . .
C7 C 0.00332(13) 0.21424(10) 0.11331(9) 0.0201(3) Uani 1 1 d . . . . .
H7 H -0.054441 0.215945 0.062529 0.024 Uiso 1 1 calc R U . . .
C8 C 0.11387(14) 0.21024(10) 0.11103(9) 0.0217(3) Uani 1 1 d . . . . .
H8 H 0.132216 0.209021 0.058607 0.026 Uiso 1 1 calc R U . . .
C9 C 0.20009(13) 0.20797(9) 0.18952(9) 0.0187(3) Uani 1 1 d . . . . .
C10 C 0.31634(13) 0.20262(10) 0.19201(10) 0.0222(3) Uani 1 1 d . . . . .
H10 H 0.337999 0.200413 0.140921 0.027 Uiso 1 1 calc R U . . .
C11 C 0.39675(13) 0.20068(10) 0.26937(11) 0.0243(3) Uani 1 1 d . . . . .
H11 H 0.472774 0.196623 0.270588 0.029 Uiso 1 1 calc R U . . .
C12 C 0.36485(13) 0.20481(10) 0.34718(10) 0.0233(3) Uani 1 1 d . . . . .
H12 H 0.420242 0.204079 0.399317 0.028 Uiso 1 1 calc R U . . .
C13 C 0.25269(12) 0.20992(10) 0.34697(9) 0.0205(3) Uani 1 1 d . . . . .
H13 H 0.232545 0.212938 0.398640 0.025 Uiso 1 1 calc R U . . .
C14 C 0.16870(12) 0.21055(9) 0.26800(9) 0.0169(3) Uani 1 1 d . . . . .
C15 C 0.35240(10) -0.03841(9) 0.44387(8) 0.0148(2) Uani 1 1 d . . . . .
C16 C 0.35752(11) -0.04463(10) 0.36019(8) 0.0175(3) Uani 1 1 d . . . . .
H16 H 0.293897 -0.062773 0.317507 0.021 Uiso 1 1 calc R U . . .
C17 C 0.45875(11) -0.02369(10) 0.33831(9) 0.0187(3) Uani 1 1 d . . . . .
H17 H 0.461440 -0.027967 0.281276 0.022 Uiso 1 1 calc R U . . .
C18 C 0.55317(11) 0.00294(9) 0.40065(8) 0.0171(3) Uani 1 1 d . . . . .
H18 H 0.619454 0.016346 0.385415 0.020 Uiso 1 1 calc R U . . .
C19 C 0.44875(10) -0.01039(9) 0.51151(8) 0.0147(2) Uani 1 1 d . . . . .
C20 C -0.34417(10) 0.51390(9) 0.54759(8) 0.0139(2) Uani 1 1 d . . . . .
C21 C -0.33980(11) 0.54633(10) 0.62828(8) 0.0177(3) Uani 1 1 d . . . . .
H21 H -0.270289 0.559305 0.666668 0.021 Uiso 1 1 calc R U . . .
C22 C -0.44020(12) 0.56024(10) 0.65365(8) 0.0190(3) Uani 1 1 d . . . . .
H22 H -0.436672 0.581934 0.708740 0.023 Uiso 1 1 calc R U . . .
C23 C -0.54266(11) 0.54182(9) 0.59724(8) 0.0162(3) Uani 1 1 d . . . . .
H23 H -0.608400 0.552122 0.614230 0.019 Uiso 1 1 calc R U . . .
C24 C -0.44949(10) 0.49278(8) 0.48687(8) 0.0127(2) Uani 1 1 d . . . . .
H1C H 0.139700 0.123601 0.493800 0.013 Uiso 1 1 d . U . . .
H1D H 0.080800 0.180800 0.532000 0.013 Uiso 1 1 d . U . . .
H8A H -0.018700 0.172600 0.624101 0.013 Uiso 1 1 d . U . . .
H8B H 0.035200 0.255100 0.631901 0.013 Uiso 1 1 d . U . . .
H9A H -0.016500 0.425301 0.611101 0.013 Uiso 1 1 d . U . . .
H9B H 0.092800 0.407800 0.595301 0.013 Uiso 1 1 d . U . . .

loop_
_atom_site_aniso_label
_atom_site_aniso_U_11
_atom_site_aniso_U_22
_atom_site_aniso_U_33
_atom_site_aniso_U_23
_atom_site_aniso_U_13
_atom_site_aniso_U_12
Cu1 0.01208(10) 0.01434(10) 0.01087(10) -0.00162(5) 0.00276(6) -0.00075(5)
S1 0.01282(15) 0.01640(16) 0.01596(15) 0.00008(11) 0.00478(12) 0.00061(11)
S2 0.01012(15) 0.01702(16) 0.01656(16) 0.00275(11) 0.00475(11) -0.00015(10)
O1 0.0169(5) 0.0195(4) 0.0135(4) -0.0008(4) 0.0034(3) 0.0019(4)
O2 0.0144(4) 0.0253(5) 0.0186(5) -0.0006(4) 0.0031(4) -0.0011(4)
O3 0.0235(5) 0.0180(5) 0.0219(5) 0.0021(4) 0.0083(4) 0.0001(4)
O4 0.0168(5) 0.0196(5) 0.0206(5) -0.0013(4) 0.0073(4) 0.0025(4)
O5 0.0148(4) 0.0195(5) 0.0194(5) 0.0009(4) 0.0061(4) 0.0021(4)
O6 0.0111(4) 0.0230(5) 0.0239(5) -0.0009(4) 0.0027(4) -0.0022(4)
O7 0.0177(5) 0.0246(5) 0.0260(5) 0.0105(4) 0.0100(4) 0.0020(4)
O8 0.0168(5) 0.0235(5) 0.0196(5) -0.0036(4) 0.0055(4) -0.0016(4)
O9 0.0133(4) 0.0253(5) 0.0313(6) 0.0089(4) 0.0070(4) 0.0018(4)
N1 0.0145(5) 0.0179(5) 0.0117(5) -0.0014(4) 0.0033(4) -0.0020(4)
N2 0.0153(5) 0.0163(5) 0.0184(5) -0.0021(4) 0.0046(4) -0.0004(4)
N3 0.0133(5) 0.0164(5) 0.0143(5) -0.0016(4) 0.0027(4) -0.0014(4)
N4 0.0182(6) 0.0175(5) 0.0148(5) -0.0024(4) 0.0075(4) -0.0017(4)
C1 0.0152(6) 0.0196(6) 0.0174(6) -0.0025(5) 0.0017(5) -0.0053(5)
C2 0.0232(7) 0.0184(6) 0.0204(7) -0.0057(5) 0.0032(5) -0.0030(5)
C3 0.0133(6) 0.0195(6) 0.0152(6) 0.0000(5) 0.0028(5) 0.0012(5)
C4 0.0187(6) 0.0172(6) 0.0146(6) 0.0011(5) 0.0029(5) 0.0003(5)
C5 0.0190(6) 0.0260(7) 0.0102(6) -0.0013(5) 0.0030(5) -0.0017(5)
C6 0.0225(7) 0.0140(6) 0.0153(6) -0.0016(5) 0.0077(5) -0.0026(5)
C7 0.0291(7) 0.0194(6) 0.0133(6) -0.0020(5) 0.0082(5) -0.0037(5)
C8 0.0328(8) 0.0184(6) 0.0180(6) -0.0025(5) 0.0140(6) -0.0053(5)
C9 0.0250(7) 0.0124(6) 0.0228(7) -0.0027(5) 0.0136(6) -0.0028(5)
C10 0.0277(8) 0.0188(7) 0.0266(7) -0.0027(5) 0.0185(6) -0.0022(5)
C11 0.0219(7) 0.0216(7) 0.0345(8) 0.0001(6) 0.0166(6) 0.0002(5)
C12 0.0199(7) 0.0257(7) 0.0259(7) 0.0009(5) 0.0086(6) 0.0002(5)
C13 0.0210(7) 0.0226(7) 0.0208(7) -0.0005(5) 0.0109(5) -0.0008(5)
C14 0.0205(7) 0.0125(6) 0.0207(7) -0.0019(5) 0.0107(5) -0.0022(5)
C15 0.0134(6) 0.0154(6) 0.0165(6) 0.0011(5) 0.0053(5) 0.0020(4)
C16 0.0152(6) 0.0208(6) 0.0157(6) -0.0011(5) 0.0023(5) 0.0010(5)
C17 0.0191(6) 0.0251(7) 0.0132(6) -0.0003(5) 0.0063(5) 0.0018(5)
C18 0.0156(6) 0.0215(6) 0.0158(6) 0.0015(5) 0.0072(5) 0.0010(5)
C19 0.0146(6) 0.0149(6) 0.0151(6) 0.0014(4) 0.0051(5) 0.0026(4)
C20 0.0111(5) 0.0155(6) 0.0154(6) 0.0018(4) 0.0039(5) 0.0002(4)
C21 0.0134(6) 0.0232(7) 0.0146(6) -0.0012(5) 0.0006(5) -0.0022(5)
C22 0.0181(6) 0.0260(7) 0.0132(6) -0.0043(5) 0.0046(5) -0.0026(5)
C23 0.0147(6) 0.0195(6) 0.0159(6) 0.0003(5) 0.0068(5) 0.0009(5)
C24 0.0124(6) 0.0132(5) 0.0127(6) 0.0021(4) 0.0038(5) -0.0001(4)

loop_
_atom_type_symbol
_atom_type_description
_atom_type_scat_dispersion_real
_atom_type_scat_dispersion_imag
_atom_type_scat_source
C C 0.0033 0.0016
;
International Tables for Crystallography
(Vol. C, Tables 4.2.6.8 and 6.1.1.4)
;
H H 0.0000 0.0000
;
International Tables for Crystallography
(Vol. C, Table 6.1.1.4)
;
Cu Cu 0.3201 1.2651
;
International Tables for Crystallography
(Vol. C, Tables 4.2.6.8 and 6.1.1.4)
;
N N 0.0061 0.0033
;
International Tables for Crystallography
(Vol. C, Tables 4.2.6.8 and 6.1.1.4)
;
O O 0.0106 0.0060
;
International Tables for Crystallography
(Vol. C, Tables 4.2.6.8 and 6.1.1.4)
;
S S 0.1246 0.1234
;
International Tables for Crystallography
(Vol. C, Tables 4.2.6.8 and 6.1.1.4)
;

loop_
_geom_angle_atom_site_label_1
_geom_angle_atom_site_label_2
_geom_angle_atom_site_label_3
_geom_angle
_geom_angle_site_symmetry_1
_geom_angle_site_symmetry_3
O1 Cu1 N3 92.55(4) . .
O1 Cu1 N2 92.21(4) . .
N3 Cu1 N2 156.77(5) . .
O1 Cu1 N1 169.72(4) . .
N3 Cu1 N1 85.89(4) . .
N2 Cu1 N1 85.40(4) . .
O1 Cu1 N4 108.95(4) . .
N3 Cu1 N4 100.69(4) . .
N2 Cu1 N4 99.22(4) . .
N1 Cu1 N4 81.31(5) . .
O3 S1 O2 113.75(6) . .
O3 S1 O4 111.97(6) . .
O2 S1 O4 110.93(6) . .
O3 S1 C15 107.29(6) . .
O2 S1 C15 105.70(6) . .
O4 S1 C15 106.68(6) . .
O5 S2 O7 112.83(6) . .
O5 S2 O6 112.47(6) . .
O7 S2 O6 112.07(6) . .
O5 S2 C20 106.40(6) . .
O7 S2 C20 106.40(6) . .
O6 S2 C20 106.08(6) . .
Cu1 O1 H1C 117.8 . .
Cu1 O1 H1D 112.8 . .
H1C O1 H1D 99.9 . .
H8A O8 H8B 105.3 . .
H9A O9 H9B 109.9 . .
C1 N1 C3 113.07(11) . .
C1 N1 C5 111.34(10) . .
C3 N1 C5 111.17(10) . .
C1 N1 Cu1 104.12(8) . .
C3 N1 Cu1 104.22(8) . .
C5 N1 Cu1 112.54(8) . .
C2 N2 Cu1 108.71(8) . .
C2 N2 H2C 109.9 . .
Cu1 N2 H2C 109.9 . .
C2 N2 H2D 109.9 . .
Cu1 N2 H2D 109.9 . .
H2C N2 H2D 108.3 . .
C4 N3 Cu1 107.66(8) . .
C4 N3 H3C 110.2 . .
Cu1 N3 H3C 110.2 . .
C4 N3 H3D 110.2 . .
Cu1 N3 H3D 110.2 . .
H3C N3 H3D 108.5 . .
C6 N4 C14 118.62(11) . .
C6 N4 Cu1 111.75(9) . .
C14 N4 Cu1 129.02(9) . .
N1 C1 C2 108.05(11) . .
N1 C1 H1A 110.1 . .
C2 C1 H1A 110.1 . .
N1 C1 H1B 110.1 . .
C2 C1 H1B 110.1 . .
H1A C1 H1B 108.4 . .
N2 C2 C1 107.52(10) . .
N2 C2 H2A 110.2 . .
C1 C2 H2A 110.2 . .
N2 C2 H2B 110.2 . .
C1 C2 H2B 110.2 . .
H2A C2 H2B 108.5 . .
N1 C3 C4 107.70(11) . .
N1 C3 H3A 110.2 . .
C4 C3 H3A 110.2 . .
N1 C3 H3B 110.2 . .
C4 C3 H3B 110.2 . .
H3A C3 H3B 108.5 . .
N3 C4 C3 107.14(10) . .
N3 C4 H4A 110.3 . .
C3 C4 H4A 110.3 . .
N3 C4 H4B 110.3 . .
C3 C4 H4B 110.3 . .
H4A C4 H4B 108.5 . .
N1 C5 C6 114.68(11) . .
N1 C5 H5A 108.6 . .
C6 C5 H5A 108.6 . .
N1 C5 H5B 108.6 . .
C6 C5 H5B 108.6 . .
H5A C5 H5B 107.6 . .
N4 C6 C7 123.46(13) . .
N4 C6 C5 119.00(11) . .
C7 C6 C5 117.53(12) . .
C8 C7 C6 119.00(13) . .
C8 C7 H7 120.5 . .
C6 C7 H7 120.5 . .
C7 C8 C9 119.21(13) . .
C7 C8 H8 120.4 . .
C9 C8 H8 120.4 . .
C14 C9 C8 118.68(13) . .
C14 C9 C10 119.07(14) . .
C8 C9 C10 122.25(13) . .
C11 C10 C9 120.23(13) . .
C11 C10 H10 119.9 . .
C9 C10 H10 119.9 . .
C10 C11 C12 120.33(14) . .
C10 C11 H11 119.8 . .
C12 C11 H11 119.8 . .
C13 C12 C11 120.86(15) . .
C13 C12 H12 119.6 . .
C11 C12 H12 119.6 . .
C12 C13 C14 119.60(13) . .
C12 C13 H13 120.2 . .
C14 C13 H13 120.2 . .
N4 C14 C13 119.08(12) . .
N4 C14 C9 121.02(13) . .
C13 C14 C9 119.90(13) . .
C16 C15 C19 121.43(12) . .
C16 C15 S1 116.92(10) . .
C19 C15 S1 121.59(9) . .
C15 C16 C17 120.39(12) . .
C15 C16 H16 119.8 . .
C17 C16 H16 119.8 . .
C18 C17 C16 120.36(12) . .
C18 C17 H17 119.8 . .
C16 C17 H17 119.8 . .
C17 C18 C19 120.97(12) . 3_656
C17 C18 H18 119.5 . .
C19 C18 H18 119.5 3_656 .
C18 C19 C19 119.21(15) 3_656 3_656
C18 C19 C15 123.15(11) 3_656 .
C19 C19 C15 117.65(14) 3_656 .
C21 C20 C24 121.43(11) . .
C21 C20 S2 118.27(9) . .
C24 C20 S2 120.30(10) . .
C20 C21 C22 120.38(12) . .
C20 C21 H21 119.8 . .
C22 C21 H21 119.8 . .
C23 C22 C21 120.02(12) . .
C23 C22 H22 120.0 . .
C21 C22 H22 120.0 . .
C22 C23 C24 121.20(12) . 3_466
C22 C23 H23 119.4 . .
C24 C23 H23 119.4 3_466 .
C23 C24 C24 119.22(14) 3_466 3_466
C23 C24 C20 123.04(11) 3_466 .
C24 C24 C20 117.74(14) 3_466 .

loop_
_geom_bond_atom_site_label_1
_geom_bond_atom_site_label_2
_geom_bond_distance
_geom_bond_site_symmetry_2
Cu1 O1 1.9914(10) .
Cu1 N3 2.0048(12) .
Cu1 N2 2.0176(12) .
Cu1 N1 2.0646(11) .
Cu1 N4 2.2134(11) .
S1 O3 1.4467(10) .
S1 O2 1.4651(10) .
S1 O4 1.4751(10) .
S1 C15 1.7836(13) .
S2 O5 1.4534(10) .
S2 O7 1.4651(10) .
S2 O6 1.4670(10) .
S2 C20 1.7766(13) .
O1 H1C 0.8832 .
O1 H1D 0.8719 .
O8 H8A 0.8513 .
O8 H8B 0.8342 .
O9 H9A 0.9007 .
O9 H9B 0.8734 .
N1 C1 1.4860(17) .
N1 C3 1.4891(17) .
N1 C5 1.4947(17) .
N2 C2 1.4867(17) .
N2 H2C 0.8900 .
N2 H2D 0.8900 .
N3 C4 1.4868(16) .
N3 H3C 0.8900 .
N3 H3D 0.8900 .
N4 C6 1.3192(18) .
N4 C14 1.3858(18) .
C1 C2 1.5157(19) .
C1 H1A 0.9700 .
C1 H1B 0.9700 .
C2 H2A 0.9700 .
C2 H2B 0.9700 .
C3 C4 1.5127(18) .
C3 H3A 0.9700 .
C3 H3B 0.9700 .
C4 H4A 0.9700 .
C4 H4B 0.9700 .
C5 C6 1.5115(19) .
C5 H5A 0.9700 .
C5 H5B 0.9700 .
C6 C7 1.4193(18) .
C7 C8 1.368(2) .
C7 H7 0.9300 .
C8 C9 1.418(2) .
C8 H8 0.9300 .
C9 C14 1.4164(19) .
C9 C10 1.419(2) .
C10 C11 1.369(2) .
C10 H10 0.9300 .
C11 C12 1.410(2) .
C11 H11 0.9300 .
C12 C13 1.378(2) .
C12 H12 0.9300 .
C13 C14 1.409(2) .
C13 H13 0.9300 .
C15 C16 1.3689(18) .
C15 C19 1.4361(17) .
C16 C17 1.4107(19) .
C16 H16 0.9300 .
C17 C18 1.3708(18) .
C17 H17 0.9300 .
C18 C19 1.4253(18) 3_656
C18 H18 0.9300 .
C19 C19 1.434(2) 3_656
C20 C21 1.3674(18) .
C20 C24 1.4312(17) .
C21 C22 1.4115(19) .
C21 H21 0.9300 .
C22 C23 1.3677(19) .
C22 H22 0.9300 .
C23 C24 1.4212(18) 3_466
C23 H23 0.9300 .
C24 C24 1.427(2) 3_466

loop_
_geom_hbond_atom_site_label_D
_geom_hbond_atom_site_label_H
_geom_hbond_atom_site_label_A
_geom_hbond_site_symmetry_D
_geom_hbond_site_symmetry_H
_geom_hbond_site_symmetry_A
_geom_hbond_distance_DA
_geom_hbond_distance_DH
_geom_hbond_distance_HA
_geom_hbond_angle_DHA
_geom_hbond_publ_flag
O1 H1C O4 . . . 2.6767(14) 0.8832(10) 1.8015(10) 170.56(8) no
O1 H1D O8 . . . 2.6253(17) 0.8718(11) 1.7584(12) 172.55(7) no
O8 H8A O2 . . 3_556 2.8040(15) 0.8513(11) 1.9800(10) 162.61(7) no
O8 H8B O9 . . . 2.6847(15) 0.8342(10) 1.8734(10) 163.86(9) no
O9 H9A O6 . . . 2.8046(14) 0.9007(10) 1.9100(10) 171.91(7) no
O9 H9B O7 . . 3_566 2.7673(16) 0.8734(11) 1.9023(11) 170.37(7) no
N2 H2C O2 . . . 3.0114(15) 0.890 2.164 158.9 no
N2 H2D O4 . . 3_556 3.0024(17) 0.890 2.196 150.5 no
N3 H3C O5 . . . 2.9955(17) 0.890 2.288 136.3 no
N3 H3D O6 . . 3_566 2.9517(16) 0.890 2.108 157.8 no

loop_
_geom_torsion_atom_site_label_1
_geom_torsion_atom_site_label_2
_geom_torsion_atom_site_label_3
_geom_torsion_atom_site_label_4
_geom_torsion
_geom_torsion_site_symmetry_1
_geom_torsion_site_symmetry_2
_geom_torsion_site_symmetry_3
_geom_torsion_site_symmetry_4
C3 N1 C1 C2 -159.60(11) . . . .
C5 N1 C1 C2 74.40(13) . . . .
Cu1 N1 C1 C2 -47.11(11) . . . .
Cu1 N2 C2 C1 -35.76(12) . . . .
N1 C1 C2 N2 56.43(14) . . . .
C1 N1 C3 C4 157.43(10) . . . .
C5 N1 C3 C4 -76.47(13) . . . .
Cu1 N1 C3 C4 45.01(11) . . . .
Cu1 N3 C4 C3 40.45(11) . . . .
N1 C3 C4 N3 -58.28(13) . . . .
C1 N1 C5 C6 -113.11(12) . . . .
C3 N1 C5 C6 119.85(12) . . . .
Cu1 N1 C5 C6 3.36(14) . . . .
C14 N4 C6 C7 0.56(19) . . . .
Cu1 N4 C6 C7 -171.26(11) . . . .
C14 N4 C6 C5 -178.66(12) . . . .
Cu1 N4 C6 C5 9.53(15) . . . .
N1 C5 C6 N4 -9.03(18) . . . .
N1 C5 C6 C7 171.71(12) . . . .
N4 C6 C7 C8 0.1(2) . . . .
C5 C6 C7 C8 179.33(13) . . . .
C6 C7 C8 C9 -0.2(2) . . . .
C7 C8 C9 C14 -0.41(19) . . . .
C7 C8 C9 C10 179.19(13) . . . .
C14 C9 C10 C11 -0.47(19) . . . .
C8 C9 C10 C11 179.94(13) . . . .
C9 C10 C11 C12 -0.6(2) . . . .
C10 C11 C12 C13 0.6(2) . . . .
C11 C12 C13 C14 0.3(2) . . . .
C6 N4 C14 C13 178.90(12) . . . .
Cu1 N4 C14 C13 -10.90(17) . . . .
C6 N4 C14 C9 -1.15(18) . . . .
Cu1 N4 C14 C9 169.05(9) . . . .
C12 C13 C14 N4 178.60(13) . . . .
C12 C13 C14 C9 -1.4(2) . . . .
C8 C9 C14 N4 1.08(19) . . . .
C10 C9 C14 N4 -178.52(12) . . . .
C8 C9 C14 C13 -178.97(12) . . . .
C10 C9 C14 C13 1.43(19) . . . .
O3 S1 C15 C16 110.14(11) . . . .
O2 S1 C15 C16 -11.56(12) . . . .
O4 S1 C15 C16 -129.70(11) . . . .
O3 S1 C15 C19 -67.30(12) . . . .
O2 S1 C15 C19 170.99(10) . . . .
O4 S1 C15 C19 52.85(12) . . . .
C19 C15 C16 C17 0.2(2) . . . .
S1 C15 C16 C17 -177.27(11) . . . .
C15 C16 C17 C18 0.1(2) . . . .
C16 C17 C18 C19 -0.2(2) . . . 3_656
C16 C15 C19 C18 179.91(13) . . . 3_656
S1 C15 C19 C18 -2.76(18) . . . 3_656
C16 C15 C19 C19 -0.4(2) . . . 3_656
S1 C15 C19 C19 176.94(12) . . . 3_656
O5 S2 C20 C21 120.47(11) . . . .
O7 S2 C20 C21 -118.99(11) . . . .
O6 S2 C20 C21 0.50(12) . . . .
O5 S2 C20 C24 -59.12(11) . . . .
O7 S2 C20 C24 61.42(12) . . . .
O6 S2 C20 C24 -179.09(10) . . . .
C24 C20 C21 C22 -0.3(2) . . . .
S2 C20 C21 C22 -179.86(11) . . . .
C20 C21 C22 C23 -0.4(2) . . . .
C21 C22 C23 C24 1.0(2) . . . 3_466
C21 C20 C24 C23 -179.42(12) . . . 3_466
S2 C20 C24 C23 0.15(17) . . . 3_466
C21 C20 C24 C24 0.4(2) . . . 3_466
S2 C20 C24 C24 179.93(12) . . . 3_466

loop_
_publcif_info_datablock.id
_publcif_info_datablock.publ_exptl
_publcif_info_datablock.publ_geom
_publcif_info_datablock.structure
{80eb65b6-4f4e-41a3-9f58-fcf8d658bc55} ? ? ?
{3389667f-50a6-4a38-b3f4-42ce5e1afa72} y y y

loop_
_publcif_info_exptl_table_extra_item
sin_theta_over_lambda_max

loop_
_publcif_info_tables.block_id
_publcif_info_tables.reference_item
{80eb65b6-4f4e-41a3-9f58-fcf8d658bc55} '_publcif_info_datablock.publ_exptl'

loop_
_publcif_info_cif.paper_type
EE
